data_1516134
loop_
_publ_author_name
'Mita, Tsuyoshi'
'Sugawara, Masumi'
'Saito, Keisuke'
'Sato, Yoshihiro'

_publ_section_title
;
 Catalytic Enantioselective Silylation of N-Sulfonylimines: Asymmetric
 Synthesis of \a-Amino Acids from CO2 via Stereospecific Carboxylation of
 \a-Amino Silanes.
;
_journal_issue 11
_journal_name_full 'Organic letters'
_journal_page_first 3028
_journal_page_last 3031
_journal_paper_doi 10.1021/ol501143c
_journal_volume 16
_journal_year 2014
_chemical_absolute_configuration 'CHOOSE rm ad rmad syn or unk'
_chemical_formula_moiety 'C19 H27 N O2 S Si'
_chemical_formula_sum 'C19 H27 N O2 S Si'
_chemical_formula_weight 361.57
_space_group_IT_number 4
_symmetry_cell_setting monoclinic
_symmetry_Int_Tables_number 4
_symmetry_space_group_name_Hall 'P 2yb'
_symmetry_space_group_name_H-M 'P 1 21 1'
_atom_sites_solution_hydrogens geom
_atom_sites_solution_primary direct
_atom_sites_solution_secondary difmap
_cell_angle_alpha 90.0000
_cell_angle_beta 91.919(4)
_cell_angle_gamma 90.0000
_cell_formula_units_Z 4
_cell_length_a 9.154(3)
_cell_length_b 16.606(5)
_cell_length_c 13.184(4)
_cell_measurement_reflns_used 7641
_cell_measurement_temperature 93
_cell_measurement_theta_max 27.50
_cell_measurement_theta_min 2.50
_cell_volume 2003.0(11)
_computing_cell_refinement 'CrystalClear-SM Expert 2.0 r15'
_computing_data_collection 'CrystalClear-SM Expert 2.0 r15 (Rigaku, 2011)'
_computing_data_reduction 'CrystalClear-SM Expert 2.0 r15'
_computing_molecular_graphics 'CrystalStructure 4.0'
_computing_publication_material 'CrystalStructure 4.0 (Rigaku, 2011)'
_computing_structure_refinement 'SHELXL97 (Sheldrick, 2008)'
_computing_structure_solution 'SIR2004 (Burla, et al., 2005)'
_diffrn_ambient_temperature 93
_diffrn_detector_area_resol_mean 14.222
_diffrn_measured_fraction_theta_full 0.996
_diffrn_measured_fraction_theta_max 0.996
_diffrn_measurement_device_type 'Rigaku Saturn724+'
_diffrn_measurement_method \w
_diffrn_radiation_type 'Mo K\a'
_diffrn_radiation_wavelength 0.71075
_diffrn_reflns_av_R_equivalents 0.0239
_diffrn_reflns_limit_h_max 11
_diffrn_reflns_limit_h_min -11
_diffrn_reflns_limit_k_max 21
_diffrn_reflns_limit_k_min -21
_diffrn_reflns_limit_l_max 17
_diffrn_reflns_limit_l_min -17
_diffrn_reflns_number 24503
_diffrn_reflns_theta_full 27.52
_diffrn_reflns_theta_max 27.52
_diffrn_reflns_theta_min 2.54
_diffrn_standards_number 0
_exptl_absorpt_coefficient_mu 0.232
_exptl_absorpt_correction_T_max 0.977
_exptl_absorpt_correction_T_min 0.885
_exptl_absorpt_correction_type multi-scan
_exptl_absorpt_process_details 'REQAB (Rigaku, 1998)'
_exptl_crystal_colour colorless
_exptl_crystal_density_diffrn 1.199
_exptl_crystal_density_method 'not measured'
_exptl_crystal_description block
_exptl_crystal_F_000 776.00
_exptl_crystal_size_max 0.160
_exptl_crystal_size_mid 0.130
_exptl_crystal_size_min 0.100
_refine_diff_density_max 0.33
_refine_diff_density_min -0.27
_refine_ls_abs_structure_details 'Flack, H. D. (1983), Acta Cryst. A39, 876-881.  4400 Friedel Pairs'
_refine_ls_abs_structure_Flack 0.00(3)
_refine_ls_extinction_method none
_refine_ls_goodness_of_fit_ref 1.071
_refine_ls_hydrogen_treatment constr
_refine_ls_number_parameters 444
_refine_ls_number_reflns 9146
_refine_ls_number_restraints 1
_refine_ls_R_factor_gt 0.0260
_refine_ls_shift/su_max 0.000
_refine_ls_structure_factor_coef Fsqd
_refine_ls_weighting_details 'w = 1/[\s^2^(Fo^2^)+(0.0399P)^2^+0.0000P] where P=(Fo^2^+2Fc^2^)/3'
_refine_ls_weighting_scheme calc
_refine_ls_wR_factor_ref 0.0661
_reflns_number_gt 8508
_reflns_number_total 9146
_reflns_threshold_expression F^2^>2.0\s(F^2^)
_cod_data_source_file ol501143c_si_002.cif
_cod_data_source_block SX133
_cod_depositor_comments 'Adding full bibliography for 1516134--1516135.cif.'
_cod_database_code 1516134

loop_
_symmetry_equiv_pos_site_id
_symmetry_equiv_pos_as_xyz
1 +X,+Y,+Z
2 -X,1/2+Y,-Z

loop_
_atom_site_label
_atom_site_type_symbol
_atom_site_fract_x
_atom_site_fract_y
_atom_site_fract_z
_atom_site_U_iso_or_equiv
_atom_site_adp_type
_atom_site_occupancy
_atom_site_symmetry_multiplicity
_atom_site_calc_flag
_atom_site_refinement_flags
S1 S 0.37198(4) 0.09844(2) 0.72416(2) 0.01475(7) Uani 1 2 d .
S2 S 0.02389(3) 0.30275(2) 0.68708(2) 0.01383(7) Uani 1 2 d .
Si3 Si 0.22368(4) 0.13818(3) 1.02962(3) 0.01768(9) Uani 1 2 d .
Si4 Si 0.22895(4) 0.29982(2) 0.39778(3) 0.01424(8) Uani 1 2 d .
O5 O 0.52568(11) 0.09060(7) 0.74649(8) 0.0229(2) Uani 1 2 d .
O6 O -0.00039(12) 0.38764(6) 0.69615(8) 0.0217(2) Uani 1 2 d .
O7 O 0.08399(11) 0.25967(6) 0.77462(7) 0.0187(2) Uani 1 2 d .
O8 O 0.32331(12) 0.14700(6) 0.63842(7) 0.0220(2) Uani 1 2 d .
N9 N 0.29174(13) 0.13330(8) 0.82252(8) 0.0162(2) Uani 1 2 d .
N10 N 0.13101(12) 0.28699(7) 0.59419(9) 0.0151(2) Uani 1 2 d .
C11 C 0.36423(15) 0.13601(9) 0.92433(10) 0.0172(3) Uani 1 2 d .
C12 C 0.29970(16) -0.00198(9) 0.70320(11) 0.0186(3) Uani 1 2 d .
C13 C 0.16451(15) 0.34992(8) 0.51948(10) 0.0143(3) Uani 1 2 d .
C14 C 0.06785(17) 0.06715(9) 1.00282(11) 0.0191(3) Uani 1 2 d .
C15 C 0.38389(16) 0.39391(9) 0.63030(12) 0.0209(3) Uani 1 2 d .
C16 C 0.13143(17) 0.13681(10) 0.39545(11) 0.0228(3) Uani 1 2 d .
C17 C 0.10147(16) 0.21540(9) 0.36201(11) 0.0184(3) Uani 1 2 d .
C18 C 0.47471(17) 0.53004(9) 0.62523(12) 0.0230(3) Uani 1 2 d .
C19 C 0.27289(15) 0.41241(8) 0.55886(10) 0.0154(3) Uani 1 2 d .
C20 C -0.03827(17) 0.08537(9) 0.92661(11) 0.0212(3) Uani 1 2 d .
C21 C 0.41627(16) 0.25879(9) 0.42308(12) 0.0209(3) Uani 1 2 d .
C22 C 0.23058(17) 0.37626(9) 0.29393(11) 0.0200(3) Uani 1 2 d .
C23 C 0.13440(17) 0.00278(11) 0.68244(14) 0.0299(4) Uani 1 2 d .
C24 C 0.36581(18) 0.54905(9) 0.55398(12) 0.0226(3) Uani 1 2 d .
C25 C 0.04395(19) -0.00080(10) 1.06247(12) 0.0250(3) Uani 1 2 d .
C26 C 0.26580(16) 0.49089(9) 0.52082(11) 0.0186(3) Uani 1 2 d .
C27 C 0.47058(17) 0.20513(10) 0.93989(11) 0.0215(3) Uani 1 2 d .
C28 C -0.20963(17) 0.29530(12) 0.55520(12) 0.0285(3) Uani 1 2 d .
C29 C -0.02231(18) 0.22657(10) 0.29797(12) 0.0251(3) Uani 1 2 d .
C30 C 0.32574(18) 0.10904(12) 1.14904(12) 0.0292(4) Uani 1 2 d .
C31 C 0.5298(2) 0.34661(12) 0.92529(13) 0.0371(4) Uani 1 2 d .
C32 C -0.0746(2) 0.08438(11) 0.30021(13) 0.0342(4) Uani 1 2 d .
C33 C -0.1814(2) -0.02980(10) 0.96975(13) 0.0297(4) Uani 1 2 d .
C34 C 0.14653(17) 0.24148(10) 1.04033(12) 0.0240(3) Uani 1 2 d .
C35 C -0.24897(17) 0.27100(11) 0.74117(13) 0.0273(3) Uani 1 2 d .
C36 C -0.1090(2) 0.16133(12) 0.26768(13) 0.0348(4) Uani 1 2 d .
C37 C 0.43644(18) 0.28266(10) 0.90470(12) 0.0269(4) Uani 1 2 d .
C38 C -0.0795(2) -0.04887(10) 1.04616(13) 0.0318(4) Uani 1 2 d .
C39 C 0.60145(18) 0.19358(12) 0.99608(12) 0.0308(4) Uani 1 2 d .
C40 C 0.37334(18) -0.03560(10) 0.61040(12) 0.0256(3) Uani 1 2 d .
C41 C 0.3342(2) -0.05238(10) 0.79707(13) 0.0335(4) Uani 1 2 d .
C42 C -0.16074(17) 0.03741(10) 0.90958(12) 0.0253(3) Uani 1 2 d .
C43 C 0.48346(17) 0.45233(10) 0.66310(12) 0.0234(3) Uani 1 2 d .
C44 C 0.0452(2) 0.07215(10) 0.36451(13) 0.0295(4) Uani 1 2 d .
C45 C -0.12532(17) 0.16572(10) 0.63748(13) 0.0247(3) Uani 1 2 d .
C46 C 0.6598(2) 0.33457(14) 0.98090(14) 0.0456(6) Uani 1 2 d .
C47 C 0.6949(2) 0.25736(15) 1.01558(13) 0.0431(5) Uani 1 2 d .
C48 C -0.14948(15) 0.25562(9) 0.65252(11) 0.0184(3) Uani 1 2 d .
H9 H 0.2016 0.15131 0.8151 0.0194 Uiso 1 2 calc R
H10 H 0.17085 0.2391 0.58793 0.0181 Uiso 1 2 calc R
H11 H 0.42144 0.08502 0.93291 0.0206 Uiso 1 2 calc R
H13 H 0.07107 0.37867 0.50189 0.0172 Uiso 1 2 calc R
H15 H 0.39145 0.34081 0.65678 0.0251 Uiso 1 2 calc R
H16 H 0.21292 0.12763 0.44048 0.0274 Uiso 1 2 calc R
H18 H 0.54277 0.56986 0.64795 0.0276 Uiso 1 2 calc R
H20 H -0.02572 0.13179 0.88569 0.0254 Uiso 1 2 calc R
H21A H 0.41434 0.22046 0.47954 0.0251 Uiso 1 2 calc R
H21B H 0.4833 0.30301 0.44074 0.0251 Uiso 1 2 calc R
H21C H 0.44961 0.23133 0.36226 0.0251 Uiso 1 2 calc R
H22A H 0.2763 0.35305 0.23446 0.0240 Uiso 1 2 calc R
H22B H 0.28625 0.42359 0.31711 0.0240 Uiso 1 2 calc R
H22C H 0.13004 0.39226 0.27572 0.0240 Uiso 1 2 calc R
H23A H 0.08697 0.0224 0.74323 0.0359 Uiso 1 2 calc R
H23B H 0.09672 -0.05085 0.66487 0.0359 Uiso 1 2 calc R
H23C H 0.11368 0.03984 0.62592 0.0359 Uiso 1 2 calc R
H24 H 0.35927 0.60218 0.52751 0.0271 Uiso 1 2 calc R
H25 H 0.113 -0.0145 1.11505 0.0300 Uiso 1 2 calc R
H26 H 0.19174 0.50471 0.47169 0.0223 Uiso 1 2 calc R
H28A H -0.14271 0.28536 0.50008 0.0342 Uiso 1 2 calc R
H28B H -0.21895 0.35344 0.566 0.0342 Uiso 1 2 calc R
H28C H -0.30579 0.27254 0.53712 0.0342 Uiso 1 2 calc R
H29 H -0.04733 0.27917 0.275 0.0302 Uiso 1 2 calc R
H30A H 0.40446 0.14786 1.16314 0.0351 Uiso 1 2 calc R
H30B H 0.36755 0.05516 1.14116 0.0351 Uiso 1 2 calc R
H30C H 0.25877 0.1088 1.20549 0.0351 Uiso 1 2 calc R
H31 H 0.50504 0.39897 0.90132 0.0445 Uiso 1 2 calc R
H32 H -0.13331 0.04006 0.27839 0.0411 Uiso 1 2 calc R
H33 H -0.26526 -0.06275 0.95865 0.0356 Uiso 1 2 calc R
H34A H 0.07572 0.24253 1.09444 0.0288 Uiso 1 2 calc R
H34B H 0.09768 0.2566 0.97584 0.0288 Uiso 1 2 calc R
H34C H 0.22559 0.27968 1.05635 0.0288 Uiso 1 2 calc R
H35A H -0.20866 0.24414 0.80209 0.0328 Uiso 1 2 calc R
H35B H -0.34673 0.24968 0.72468 0.0328 Uiso 1 2 calc R
H35C H -0.25537 0.32905 0.75363 0.0328 Uiso 1 2 calc R
H36 H -0.19244 0.16987 0.22425 0.0418 Uiso 1 2 calc R
H37 H 0.34824 0.29147 0.86628 0.0323 Uiso 1 2 calc R
H38 H -0.09388 -0.09484 1.08755 0.0382 Uiso 1 2 calc R
H39 H 0.62608 0.14146 1.02096 0.0369 Uiso 1 2 calc R
H40A H 0.47959 -0.03535 0.62232 0.0307 Uiso 1 2 calc R
H40B H 0.34792 -0.00218 0.55114 0.0307 Uiso 1 2 calc R
H40C H 0.33991 -0.09091 0.59802 0.0307 Uiso 1 2 calc R
H41A H 0.43936 -0.05006 0.8134 0.0402 Uiso 1 2 calc R
H41B H 0.30527 -0.10836 0.78413 0.0402 Uiso 1 2 calc R
H41C H 0.28027 -0.03125 0.85426 0.0402 Uiso 1 2 calc R
H42 H -0.23007 0.05057 0.85695 0.0304 Uiso 1 2 calc R
H43 H 0.55816 0.43883 0.71192 0.0281 Uiso 1 2 calc R
H44 H 0.0687 0.01938 0.38761 0.0354 Uiso 1 2 calc R
H45A H -0.06403 0.15721 0.57889 0.0297 Uiso 1 2 calc R
H45B H -0.2198 0.13901 0.62552 0.0297 Uiso 1 2 calc R
H45C H -0.07659 0.14309 0.69836 0.0297 Uiso 1 2 calc R
H46 H 0.72391 0.37842 0.99511 0.0547 Uiso 1 2 calc R
H47 H 0.78402 0.2486 1.05297 0.0517 Uiso 1 2 calc R

loop_
_atom_site_aniso_label
_atom_site_aniso_U_11
_atom_site_aniso_U_22
_atom_site_aniso_U_33
_atom_site_aniso_U_12
_atom_site_aniso_U_13
_atom_site_aniso_U_23
S1 0.01772(16) 0.01453(16) 0.01208(15) 0.00107(14) 0.00170(12) 0.00065(13)
S2 0.01629(15) 0.01359(15) 0.01160(15) 0.00147(13) 0.00039(11) 0.00039(14)
Si3 0.0218(2) 0.02004(19) 0.01124(18) 0.00158(16) 0.00057(14) 0.00052(16)
Si4 0.01600(18) 0.01339(17) 0.01336(17) -0.00112(15) 0.00091(13) 0.00047(16)
O5 0.0170(5) 0.0295(6) 0.0224(5) -0.0005(5) 0.0020(4) -0.0034(5)
O6 0.0290(6) 0.0147(5) 0.0218(5) 0.0032(4) 0.0057(4) -0.0008(4)
O7 0.0215(5) 0.0227(5) 0.0117(5) 0.0031(4) -0.0012(4) 0.0015(4)
O8 0.0341(6) 0.0193(5) 0.0128(5) 0.0067(5) 0.0027(4) 0.0036(4)
N9 0.0173(6) 0.0205(6) 0.0108(5) 0.0053(5) 0.0002(4) -0.0013(5)
N10 0.0181(6) 0.0115(6) 0.0159(6) 0.0027(4) 0.0039(4) 0.0018(4)
C11 0.0210(7) 0.0193(7) 0.0111(6) 0.0036(6) -0.0016(5) 0.0006(6)
C12 0.0219(7) 0.0140(7) 0.0201(7) -0.0008(6) 0.0028(6) -0.0010(6)
C13 0.0179(7) 0.0123(6) 0.0128(6) 0.0003(5) 0.0009(5) 0.0025(5)
C14 0.0242(8) 0.0186(7) 0.0148(7) 0.0019(6) 0.0041(6) -0.0021(6)
C15 0.0230(8) 0.0174(7) 0.0222(7) -0.0019(6) -0.0029(6) 0.0016(6)
C16 0.0259(8) 0.0199(7) 0.0230(8) -0.0050(6) 0.0060(6) -0.0032(6)
C17 0.0210(7) 0.0194(7) 0.0149(7) -0.0055(6) 0.0046(6) -0.0044(6)
C18 0.0254(8) 0.0222(8) 0.0215(8) -0.0070(6) 0.0001(6) -0.0056(6)
C19 0.0173(7) 0.0155(7) 0.0136(6) 0.0001(5) 0.0029(5) -0.0016(5)
C20 0.0246(8) 0.0211(8) 0.0180(7) 0.0018(6) 0.0013(6) 0.0024(6)
C21 0.0205(7) 0.0195(8) 0.0228(7) 0.0011(6) 0.0022(6) 0.0021(6)
C22 0.0229(8) 0.0214(8) 0.0156(7) -0.0011(6) 0.0001(6) 0.0033(6)
C23 0.0219(8) 0.0314(9) 0.0369(10) -0.0039(7) 0.0051(7) -0.0116(8)
C24 0.0295(9) 0.0147(7) 0.0236(8) -0.0027(6) 0.0006(6) -0.0002(6)
C25 0.0355(9) 0.0196(8) 0.0196(8) 0.0017(7) -0.0014(6) 0.0003(6)
C26 0.0209(7) 0.0157(7) 0.0190(7) -0.0000(6) -0.0014(6) 0.0006(6)
C27 0.0203(7) 0.0305(9) 0.0140(7) -0.0008(6) 0.0041(6) -0.0057(6)
C28 0.0215(8) 0.0415(10) 0.0222(8) 0.0020(8) -0.0051(6) 0.0067(8)
C29 0.0282(8) 0.0262(8) 0.0210(8) -0.0072(7) -0.0010(6) 0.0007(7)
C30 0.0306(9) 0.0415(10) 0.0156(7) -0.0003(8) -0.0000(6) 0.0056(7)
C31 0.0520(12) 0.0312(10) 0.0293(9) -0.0153(9) 0.0193(8) -0.0112(8)
C32 0.0457(11) 0.0315(10) 0.0260(9) -0.0227(8) 0.0096(8) -0.0076(7)
C33 0.0349(9) 0.0263(9) 0.0282(9) -0.0086(8) 0.0054(7) -0.0049(7)
C34 0.0290(8) 0.0217(8) 0.0217(8) -0.0014(6) 0.0057(6) -0.0035(6)
C35 0.0214(8) 0.0326(9) 0.0286(8) 0.0017(7) 0.0094(6) 0.0031(7)
C36 0.0323(9) 0.0470(12) 0.0246(9) -0.0185(8) -0.0061(7) 0.0008(8)
C37 0.0302(9) 0.0287(9) 0.0224(8) -0.0050(7) 0.0081(6) -0.0054(6)
C38 0.0498(11) 0.0192(8) 0.0268(9) -0.0074(8) 0.0067(8) 0.0019(7)
C39 0.0228(8) 0.0520(11) 0.0176(8) -0.0035(8) 0.0018(6) -0.0051(8)
C40 0.0275(8) 0.0239(8) 0.0255(8) 0.0034(7) 0.0016(6) -0.0077(7)
C41 0.0558(12) 0.0171(8) 0.0275(9) 0.0018(8) 0.0022(8) 0.0051(7)
C42 0.0251(8) 0.0290(8) 0.0219(8) 0.0006(7) 0.0019(6) -0.0039(7)
C43 0.0223(8) 0.0274(8) 0.0201(7) -0.0022(7) -0.0051(6) -0.0015(6)
C44 0.0424(10) 0.0201(8) 0.0268(9) -0.0100(7) 0.0112(7) -0.0057(7)
C45 0.0237(8) 0.0246(8) 0.0262(8) -0.0065(6) 0.0042(6) -0.0035(7)
C46 0.0513(13) 0.0624(14) 0.0242(9) -0.0350(11) 0.0177(8) -0.0221(10)
C47 0.0276(9) 0.0835(17) 0.0184(8) -0.0209(10) 0.0042(7) -0.0113(10)
C48 0.0142(7) 0.0244(8) 0.0168(7) -0.0006(6) 0.0006(5) 0.0024(6)

loop_
_atom_type_symbol
_atom_type_description
_atom_type_scat_dispersion_real
_atom_type_scat_dispersion_imag
_atom_type_scat_source
C C 0.0033 0.0016
;
International Tables for Crystallography
(1992, Vol. C, Tables 4.2.6.8 and 6.1.1.4)
;
H H 0.0000 0.0000
;
International Tables for Crystallography
(1992, Vol. C, Table 6.1.1.4)
;
N N 0.0061 0.0033
;
International Tables for Crystallography
(1992, Vol. C, Tables 4.2.6.8 and 6.1.1.4)
;
O O 0.0106 0.0060
;
International Tables for Crystallography
(1992, Vol. C, Tables 4.2.6.8 and 6.1.1.4)
;
S S 0.1246 0.1234
;
International Tables for Crystallography
(1992, Vol. C, Tables 4.2.6.8 and 6.1.1.4)
;
Si Si 0.0817 0.0704
;
International Tables for Crystallography
(1992, Vol. C, Tables 4.2.6.8 and 6.1.1.4)
;

loop_
_geom_angle_atom_site_label_1
_geom_angle_atom_site_label_2
_geom_angle_atom_site_label_3
_geom_angle
_geom_angle_publ_flag
O5 S1 O8 119.05(7) yes
O5 S1 N9 109.66(6) yes
O5 S1 C12 107.37(7) yes
O8 S1 N9 106.89(7) yes
O8 S1 C12 107.01(6) yes
N9 S1 C12 106.15(7) yes
O6 S2 O7 118.34(6) yes
O6 S2 N10 108.81(6) yes
O6 S2 C48 107.98(7) yes
O7 S2 N10 107.43(6) yes
O7 S2 C48 107.00(6) yes
N10 S2 C48 106.73(7) yes
C11 Si3 C14 112.02(7) yes
C11 Si3 C30 106.00(7) yes
C11 Si3 C34 109.65(7) yes
C14 Si3 C30 110.60(8) yes
C14 Si3 C34 107.80(7) yes
C30 Si3 C34 110.80(8) yes
C13 Si4 C17 109.19(6) yes
C13 Si4 C21 108.40(7) yes
C13 Si4 C22 109.19(7) yes
C17 Si4 C21 109.44(7) yes
C17 Si4 C22 110.13(7) yes
C21 Si4 C22 110.46(7) yes
S1 N9 C11 122.45(10) yes
S2 N10 C13 122.44(9) yes
Si3 C11 N9 111.41(9) yes
Si3 C11 C27 109.29(10) yes
N9 C11 C27 114.40(12) yes
S1 C12 C23 109.48(11) yes
S1 C12 C40 106.91(10) yes
S1 C12 C41 108.54(11) yes
C23 C12 C40 109.69(13) yes
C23 C12 C41 110.59(14) yes
C40 C12 C41 111.54(13) yes
Si4 C13 N10 109.14(9) yes
Si4 C13 C19 111.56(9) yes
N10 C13 C19 113.87(11) yes
Si3 C14 C20 120.13(11) yes
Si3 C14 C25 122.31(12) yes
C20 C14 C25 117.28(14) yes
C19 C15 C43 120.73(14) yes
C17 C16 C44 121.69(14) yes
Si4 C17 C16 120.24(11) yes
Si4 C17 C29 122.43(12) yes
C16 C17 C29 117.26(14) yes
C24 C18 C43 119.28(14) yes
C13 C19 C15 122.26(12) yes
C13 C19 C26 119.59(12) yes
C15 C19 C26 118.12(13) yes
C14 C20 C42 121.80(14) yes
C18 C24 C26 120.45(14) yes
C14 C25 C38 121.13(15) yes
C19 C26 C24 120.84(13) yes
C11 C27 C37 121.10(14) yes
C11 C27 C39 120.16(15) yes
C37 C27 C39 118.60(15) yes
C17 C29 C36 120.69(15) yes
C37 C31 C46 120.32(18) yes
C36 C32 C44 119.70(17) yes
C38 C33 C42 119.90(16) yes
C29 C36 C32 120.60(16) yes
C27 C37 C31 120.71(15) yes
C25 C38 C33 120.22(16) yes
C27 C39 C47 120.49(18) yes
C20 C42 C33 119.65(15) yes
C15 C43 C18 120.58(14) yes
C16 C44 C32 120.02(16) yes
C31 C46 C47 119.25(19) yes
C39 C47 C46 120.63(17) yes
S2 C48 C28 108.20(11) yes
S2 C48 C35 105.95(10) yes
S2 C48 C45 109.02(10) yes
C28 C48 C35 111.29(13) yes
C28 C48 C45 111.29(13) yes
C35 C48 C45 110.88(13) yes
S1 N9 H9 118.778 no
C11 N9 H9 118.776 no
S2 N10 H10 118.782 no
C13 N10 H10 118.783 no
Si3 C11 H11 107.128 no
N9 C11 H11 107.124 no
C27 C11 H11 107.131 no
Si4 C13 H13 107.323 no
N10 C13 H13 107.319 no
C19 C13 H13 107.315 no
C19 C15 H15 119.635 no
C43 C15 H15 119.635 no
C17 C16 H16 119.160 no
C44 C16 H16 119.151 no
C24 C18 H18 120.356 no
C43 C18 H18 120.360 no
C14 C20 H20 119.097 no
C42 C20 H20 119.098 no
Si4 C21 H21A 109.470 no
Si4 C21 H21B 109.475 no
Si4 C21 H21C 109.472 no
H21A C21 H21B 109.468 no
H21A C21 H21C 109.468 no
H21B C21 H21C 109.474 no
Si4 C22 H22A 109.472 no
Si4 C22 H22B 109.472 no
Si4 C22 H22C 109.475 no
H22A C22 H22B 109.473 no
H22A C22 H22C 109.471 no
H22B C22 H22C 109.464 no
C12 C23 H23A 109.471 no
C12 C23 H23B 109.471 no
C12 C23 H23C 109.473 no
H23A C23 H23B 109.474 no
H23A C23 H23C 109.469 no
H23B C23 H23C 109.469 no
C18 C24 H24 119.775 no
C26 C24 H24 119.778 no
C14 C25 H25 119.430 no
C38 C25 H25 119.438 no
C19 C26 H26 119.579 no
C24 C26 H26 119.583 no
C48 C28 H28A 109.469 no
C48 C28 H28B 109.475 no
C48 C28 H28C 109.469 no
H28A C28 H28B 109.468 no
H28A C28 H28C 109.472 no
H28B C28 H28C 109.476 no
C17 C29 H29 119.656 no
C36 C29 H29 119.650 no
Si3 C30 H30A 109.475 no
Si3 C30 H30B 109.470 no
Si3 C30 H30C 109.471 no
H30A C30 H30B 109.473 no
H30A C30 H30C 109.472 no
H30B C30 H30C 109.467 no
C37 C31 H31 119.844 no
C46 C31 H31 119.839 no
C36 C32 H32 120.154 no
C44 C32 H32 120.147 no
C38 C33 H33 120.052 no
C42 C33 H33 120.050 no
Si3 C34 H34A 109.472 no
Si3 C34 H34B 109.475 no
Si3 C34 H34C 109.474 no
H34A C34 H34B 109.468 no
H34A C34 H34C 109.467 no
H34B C34 H34C 109.471 no
C48 C35 H35A 109.470 no
C48 C35 H35B 109.473 no
C48 C35 H35C 109.473 no
H35A C35 H35B 109.473 no
H35A C35 H35C 109.471 no
H35B C35 H35C 109.468 no
C29 C36 H36 119.696 no
C32 C36 H36 119.703 no
C27 C37 H37 119.639 no
C31 C37 H37 119.647 no
C25 C38 H38 119.889 no
C33 C38 H38 119.890 no
C27 C39 H39 119.757 no
C47 C39 H39 119.754 no
C12 C40 H40A 109.470 no
C12 C40 H40B 109.468 no
C12 C40 H40C 109.468 no
H40A C40 H40B 109.471 no
H40A C40 H40C 109.472 no
H40B C40 H40C 109.479 no
C12 C41 H41A 109.474 no
C12 C41 H41B 109.469 no
C12 C41 H41C 109.469 no
H41A C41 H41B 109.470 no
H41A C41 H41C 109.473 no
H41B C41 H41C 109.472 no
C20 C42 H42 120.173 no
C33 C42 H42 120.175 no
C15 C43 H43 119.710 no
C18 C43 H43 119.715 no
C16 C44 H44 119.990 no
C32 C44 H44 119.986 no
C48 C45 H45A 109.475 no
C48 C45 H45B 109.472 no
C48 C45 H45C 109.470 no
H45A C45 H45B 109.472 no
H45A C45 H45C 109.472 no
H45B C45 H45C 109.466 no
C31 C46 H46 120.377 no
C47 C46 H46 120.376 no
C39 C47 H47 119.685 no
C46 C47 H47 119.686 no

loop_
_geom_bond_atom_site_label_1
_geom_bond_atom_site_label_2
_geom_bond_distance
_geom_bond_publ_flag
S1 O5 1.4337(12) yes
S1 O8 1.4467(10) yes
S1 N9 1.6187(12) yes
S1 C12 1.8118(16) yes
S2 O6 1.4327(11) yes
S2 O7 1.4505(10) yes
S2 N10 1.6156(13) yes
S2 C48 1.8139(15) yes
Si3 C11 1.9244(15) yes
Si3 C14 1.8754(16) yes
Si3 C30 1.8674(17) yes
Si3 C34 1.8623(18) yes
Si4 C13 1.9178(15) yes
Si4 C17 1.8742(16) yes
Si4 C21 1.8648(16) yes
Si4 C22 1.8675(16) yes
N9 C11 1.4780(17) yes
N10 C13 1.4753(18) yes
C11 C27 1.515(2) yes
C12 C23 1.531(2) yes
C12 C40 1.523(2) yes
C12 C41 1.518(2) yes
C13 C19 1.5153(19) yes
C14 C20 1.407(2) yes
C14 C25 1.397(2) yes
C15 C19 1.396(2) yes
C15 C43 1.390(2) yes
C16 C17 1.402(2) yes
C16 C44 1.386(2) yes
C17 C29 1.403(2) yes
C18 C24 1.383(2) yes
C18 C43 1.385(2) yes
C19 C26 1.397(2) yes
C20 C42 1.387(2) yes
C24 C26 1.391(2) yes
C25 C38 1.395(3) yes
C27 C37 1.400(2) yes
C27 C39 1.400(2) yes
C28 C48 1.528(2) yes
C29 C36 1.393(3) yes
C31 C37 1.385(3) yes
C31 C46 1.391(3) yes
C32 C36 1.381(3) yes
C32 C44 1.379(3) yes
C33 C38 1.386(3) yes
C33 C42 1.386(2) yes
C35 C48 1.527(2) yes
C39 C47 1.380(3) yes
C45 C48 1.523(2) yes
C46 C47 1.395(3) yes
N9 H9 0.880 no
N10 H10 0.880 no
C11 H11 1.000 no
C13 H13 1.000 no
C15 H15 0.950 no
C16 H16 0.950 no
C18 H18 0.950 no
C20 H20 0.950 no
C21 H21A 0.980 no
C21 H21B 0.980 no
C21 H21C 0.980 no
C22 H22A 0.980 no
C22 H22B 0.980 no
C22 H22C 0.980 no
C23 H23A 0.980 no
C23 H23B 0.980 no
C23 H23C 0.980 no
C24 H24 0.950 no
C25 H25 0.950 no
C26 H26 0.950 no
C28 H28A 0.980 no
C28 H28B 0.980 no
C28 H28C 0.980 no
C29 H29 0.950 no
C30 H30A 0.980 no
C30 H30B 0.980 no
C30 H30C 0.980 no
C31 H31 0.950 no
C32 H32 0.950 no
C33 H33 0.950 no
C34 H34A 0.980 no
C34 H34B 0.980 no
C34 H34C 0.980 no
C35 H35A 0.980 no
C35 H35B 0.980 no
C35 H35C 0.980 no
C36 H36 0.950 no
C37 H37 0.950 no
C38 H38 0.950 no
C39 H39 0.950 no
C40 H40A 0.980 no
C40 H40B 0.980 no
C40 H40C 0.980 no
C41 H41A 0.980 no
C41 H41B 0.980 no
C41 H41C 0.980 no
C42 H42 0.950 no
C43 H43 0.950 no
C44 H44 0.950 no
C45 H45A 0.980 no
C45 H45B 0.980 no
C45 H45C 0.980 no
C46 H46 0.950 no
C47 H47 0.950 no

loop_
_geom_contact_atom_site_label_1
_geom_contact_atom_site_label_2
_geom_contact_distance
_geom_contact_publ_flag
_geom_contact_site_symmetry_2
S1 C27 3.4454(17) no .
S2 C19 3.4099(15) no .
Si3 C37 3.5322(18) no .
Si4 C26 3.5743(18) no .
O5 C11 2.9124(18) no .
O5 C27 3.234(2) no .
O5 C40 3.064(2) no .
O5 C41 3.038(2) no .
O6 C13 2.8865(19) no .
O6 C19 3.1633(19) no .
O6 C28 3.039(2) no .
O6 C35 3.061(2) no .
O7 C35 3.071(2) no .
O7 C45 3.024(2) no .
O8 C23 3.022(2) no .
O8 C40 3.091(2) no .
N9 C14 3.374(2) no .
N9 C20 3.453(2) no .
N9 C23 3.163(2) no .
N9 C37 2.997(2) no .
N9 C41 3.127(2) no .
N10 C15 2.943(2) no .
N10 C17 3.287(2) no .
N10 C21 3.539(2) no .
N10 C28 3.146(2) no .
N10 C45 3.159(2) no .
C11 C41 3.556(2) no .
C13 C28 3.589(2) no .
C14 C33 2.815(2) no .
C15 C21 3.555(2) no .
C15 C24 2.769(2) no .
C16 C21 3.312(2) no .
C16 C36 2.756(2) no .
C17 C32 2.812(2) no .
C18 C19 2.808(2) no .
C19 C21 3.405(2) no .
C19 C22 3.552(2) no .
C20 C34 3.415(2) no .
C20 C38 2.763(2) no .
C22 C26 3.551(2) no .
C22 C29 3.398(2) no .
C25 C30 3.330(3) no .
C25 C42 2.779(2) no .
C26 C43 2.766(2) no .
C27 C30 3.486(2) no .
C27 C34 3.344(2) no .
C27 C46 2.802(3) no .
C29 C44 2.773(2) no .
C30 C39 3.570(3) no .
C31 C39 2.778(3) no .
C34 C37 3.321(2) no .
C37 C47 2.771(3) no .
O6 C32 3.338(2) no 2_556
O6 C44 3.190(2) no 2_556
O7 O8 3.4333(16) no .
O7 N9 2.8877(17) no .
O7 C34 3.544(2) no .
O8 O7 3.4333(16) no .
O8 N10 2.9621(17) no .
O8 C21 3.520(2) no .
N9 O7 2.8877(17) no .
N10 O8 2.9621(17) no .
C21 O8 3.520(2) no .
C24 C32 3.389(3) no 2_556
C24 C40 3.567(2) no 2_656
C26 C32 3.364(2) no 2_556
C26 C44 3.536(2) no 2_556
C31 C35 3.449(3) no 1_655
C32 O6 3.338(2) no 2_546
C32 C24 3.389(3) no 2_546
C32 C26 3.364(2) no 2_546
C34 O7 3.544(2) no .
C35 C31 3.449(3) no 1_455
C35 C46 3.461(3) no 1_455
C39 C42 3.596(3) no 1_655
C40 C24 3.567(2) no 2_646
C41 C46 3.476(3) no 2_647
C42 C39 3.596(3) no 1_455
C44 O6 3.190(2) no 2_546
C44 C26 3.536(2) no 2_546
C46 C35 3.461(3) no 1_655
C46 C41 3.476(3) no 2_657
S1 H11 2.7831 no .
S1 H23A 2.9169 no .
S1 H23C 2.8302 no .
S1 H40A 2.7924 no .
S1 H40B 2.8302 no .
S1 H40C 3.5646 no .
S1 H41A 2.7923 no .
S1 H41B 3.5810 no .
S1 H41C 2.8951 no .
S2 H13 2.7942 no .
S2 H15 3.4598 no .
S2 H28A 2.8698 no .
S2 H28B 2.8215 no .
S2 H28C 3.5873 no .
S2 H35A 2.8274 no .
S2 H35B 3.5560 no .
S2 H35C 2.7651 no .
S2 H45A 2.9063 no .
S2 H45B 3.5926 no .
S2 H45C 2.8119 no .
Si3 H9 2.8371 no .
Si3 H20 2.9213 no .
Si3 H25 2.9664 no .
Si3 H37 3.5471 no .
Si4 H10 2.7701 no .
Si4 H16 2.9189 no .
Si4 H26 3.5587 no .
Si4 H29 2.9766 no .
O5 H9 3.2886 no .
O5 H11 2.6677 no .
O5 H40A 2.6807 no .
O5 H40B 3.3725 no .
O5 H41A 2.6278 no .
O5 H41C 3.3725 no .
O6 H10 3.2752 no .
O6 H13 2.6686 no .
O6 H28A 3.3224 no .
O6 H28B 2.6532 no .
O6 H35A 3.3827 no .
O6 H35C 2.6622 no .
O7 H10 2.6340 no .
O7 H15 3.5275 no .
O7 H35A 2.7275 no .
O7 H35C 3.3161 no .
O7 H45A 3.3400 no .
O7 H45C 2.6116 no .
O8 H9 2.6165 no .
O8 H23A 3.3274 no .
O8 H23C 2.6182 no .
O8 H40A 3.3588 no .
O8 H40B 2.7439 no .
N9 H20 3.0498 no .
N9 H23A 2.8048 no .
N9 H23C 3.3913 no .
N9 H34B 3.4168 no .
N9 H37 2.7348 no .
N9 H41A 3.3351 no .
N9 H41C 2.7669 no .
N10 H15 2.6517 no .
N10 H16 3.4313 no .
N10 H21A 3.2395 no .
N10 H28A 2.7587 no .
N10 H28B 3.3969 no .
N10 H45A 2.8016 no .
N10 H45C 3.3738 no .
C11 H20 3.5895 no .
C11 H30A 3.1638 no .
C11 H30B 3.1575 no .
C11 H34B 3.2459 no .
C11 H34C 3.2373 no .
C11 H37 2.6952 no .
C11 H39 2.6781 no .
C11 H41A 3.4967 no .
C11 H41C 3.0185 no .
C12 H9 3.0905 no .
C12 H11 3.5036 no .
C13 H15 2.7136 no .
C13 H21A 3.1953 no .
C13 H21B 3.2254 no .
C13 H22B 3.1711 no .
C13 H22C 3.2946 no .
C13 H26 2.6602 no .
C13 H28A 3.0126 no .
C13 H28B 3.5840 no .
C14 H9 3.1273 no .
C14 H11 3.4079 no .
C14 H23A 3.5123 no .
C14 H30B 3.2492 no .
C14 H30C 3.2186 no .
C14 H34A 3.1528 no .
C14 H34B 3.1788 no .
C14 H38 3.2843 no .
C14 H41C 3.2469 no .
C14 H42 3.2955 no .
C15 H10 3.2636 no .
C15 H13 3.2872 no .
C15 H18 3.2686 no .
C15 H21A 3.5159 no .
C15 H21B 3.0830 no .
C15 H26 3.2566 no .
C16 H10 3.0650 no .
C16 H21A 3.1102 no .
C16 H21C 3.3502 no .
C16 H29 3.2579 no .
C16 H32 3.2536 no .
C16 H45A 3.0749 no .
C17 H10 3.0501 no .
C17 H13 3.2960 no .
C17 H21A 3.2114 no .
C17 H21C 3.1977 no .
C17 H22A 3.2855 no .
C17 H22C 3.1636 no .
C17 H28A 3.1515 no .
C17 H36 3.2835 no .
C17 H44 3.2873 no .
C17 H45A 3.4198 no .
C18 H15 3.2634 no .
C18 H26 3.2608 no .
C19 H10 3.0539 no .
C19 H21B 3.1042 no .
C19 H22B 3.1991 no .
C19 H24 3.2785 no .
C19 H43 3.2758 no .
C20 H9 2.8979 no .
C20 H23A 2.9049 no .
C20 H25 3.2573 no .
C20 H33 3.2565 no .
C20 H34A 3.5554 no .
C20 H34B 3.1625 no .
C21 H10 3.1945 no .
C21 H15 3.3833 no .
C21 H16 2.8793 no .
C21 H22A 3.1721 no .
C21 H22B 3.2782 no .
C22 H13 3.1494 no .
C22 H21B 3.2059 no .
C22 H21C 3.2408 no .
C22 H26 3.1976 no .
C22 H29 3.0151 no .
C23 H9 3.0739 no .
C23 H40A 3.3439 no .
C23 H40B 2.6552 no .
C23 H40C 2.7090 no .
C23 H41A 3.3498 no .
C23 H41B 2.7404 no .
C23 H41C 2.6516 no .
C24 H43 3.2466 no .
C25 H20 3.2538 no .
C25 H30B 3.2417 no .
C25 H30C 3.2383 no .
C25 H33 3.2687 no .
C25 H41C 3.5873 no .
C26 H13 2.5851 no .
C26 H15 3.2572 no .
C26 H18 3.2669 no .
C26 H22B 2.9207 no .
C27 H9 3.0491 no .
C27 H30A 3.1707 no .
C27 H31 3.2757 no .
C27 H34B 3.5659 no .
C27 H34C 3.0249 no .
C27 H47 3.2695 no .
C28 H13 3.0223 no .
C28 H35A 3.3638 no .
C28 H35B 2.7073 no .
C28 H35C 2.7215 no .
C28 H45A 2.6654 no .
C28 H45B 2.7586 no .
C28 H45C 3.3586 no .
C29 H16 3.2550 no .
C29 H22A 3.5690 no .
C29 H22C 3.1030 no .
C29 H28A 3.0765 no .
C29 H32 3.2671 no .
C30 H11 3.0353 no .
C30 H25 2.8537 no .
C30 H34A 3.2496 no .
C30 H34C 3.2075 no .
C30 H39 3.3183 no .
C31 H34C 3.5071 no .
C31 H47 3.2610 no .
C32 H16 3.2463 no .
C32 H29 3.2622 no .
C33 H20 3.2505 no .
C33 H25 3.2637 no .
C34 H9 3.3785 no .
C34 H20 3.1218 no .
C34 H30A 3.2183 no .
C34 H30C 3.2406 no .
C34 H37 3.1061 no .
C35 H28A 3.3635 no .
C35 H28B 2.7066 no .
C35 H28C 2.7230 no .
C35 H45A 3.3551 no .
C35 H45B 2.6884 no .
C35 H45C 2.7166 no .
C36 H44 3.2449 no .
C37 H9 3.2564 no .
C37 H11 3.3064 no .
C37 H34B 3.2982 no .
C37 H34C 2.8255 no .
C37 H39 3.2684 no .
C37 H46 3.2656 no .
C38 H42 3.2586 no .
C39 H11 2.5626 no .
C39 H30A 2.9909 no .
C39 H37 3.2677 no .
C39 H46 3.2679 no .
C40 H23A 3.3427 no .
C40 H23B 2.6671 no .
C40 H23C 2.7007 no .
C40 H41A 2.7345 no .
C40 H41B 2.6814 no .
C40 H41C 3.3543 no .
C41 H11 2.9925 no .
C41 H23A 2.6572 no .
C41 H23B 2.7406 no .
C41 H23C 3.3477 no .
C41 H40A 2.7137 no .
C41 H40B 3.3542 no .
C41 H40C 2.7033 no .
C42 H23A 3.2167 no .
C42 H38 3.2568 no .
C43 H24 3.2472 no .
C44 H36 3.2429 no .
C44 H45A 3.3426 no .
C45 H10 3.0628 no .
C45 H28A 2.6897 no .
C45 H28B 3.3595 no .
C45 H28C 2.7350 no .
C45 H35A 2.6643 no .
C45 H35B 2.7440 no .
C45 H35C 3.3527 no .
C46 H37 3.2620 no .
C46 H39 3.2663 no .
C47 H31 3.2627 no .
C48 H10 3.0929 no .
C48 H13 3.5304 no .
H9 H11 2.7322 no .
H9 H20 2.3304 no .
H9 H23A 2.5524 no .
H9 H23C 3.1876 no .
H9 H34B 2.9305 no .
H9 H37 2.7593 no .
H9 H41C 3.1545 no .
H10 H13 2.7246 no .
H10 H15 2.7626 no .
H10 H16 2.7210 no .
H10 H21A 2.7054 no .
H10 H28A 3.1540 no .
H10 H45A 2.5435 no .
H10 H45C 3.1643 no .
H11 H30A 3.2184 no .
H11 H30B 2.8492 no .
H11 H37 3.5965 no .
H11 H39 2.3642 no .
H11 H41A 2.7493 no .
H11 H41C 2.5265 no .
H13 H15 3.5729 no .
H13 H22B 3.2699 no .
H13 H22C 3.0564 no .
H13 H26 2.4060 no .
H13 H28A 2.4956 no .
H13 H28B 2.8440 no .
H13 H29 3.5547 no .
H15 H21A 3.0873 no .
H15 H21B 3.0617 no .
H15 H43 2.3308 no .
H16 H21A 2.4449 no .
H16 H21C 2.9788 no .
H16 H44 2.3235 no .
H16 H45A 3.2106 no .
H18 H24 2.3350 no .
H18 H43 2.3362 no .
H20 H23A 2.8322 no .
H20 H34A 3.4128 no .
H20 H34B 2.6257 no .
H20 H42 2.3269 no .
H21B H22A 3.3663 no .
H21B H22B 3.1182 no .
H21C H22A 3.0434 no .
H21C H22B 3.5671 no .
H22A H29 3.2670 no .
H22B H26 2.6143 no .
H22C H26 3.2224 no .
H22C H29 2.4823 no .
H23A H40B 3.5625 no .
H23A H40C 3.5866 no .
H23A H41A 3.5369 no .
H23A H41B 2.9878 no .
H23A H41C 2.4278 no .
H23A H42 3.3438 no .
H23B H40A 3.5772 no .
H23B H40B 2.9017 no .
H23B H40C 2.5113 no .
H23B H41B 2.6130 no .
H23B H41C 2.9804 no .
H23C H40A 3.5765 no .
H23C H40B 2.4896 no .
H23C H40C 3.0314 no .
H23C H41C 3.5319 no .
H24 H26 2.3319 no .
H25 H30B 2.6139 no .
H25 H30C 2.6996 no .
H25 H38 2.3349 no .
H28A H29 3.1229 no .
H28A H45A 2.4651 no .
H28A H45B 3.0360 no .
H28A H45C 3.5603 no .
H28B H35B 2.9795 no .
H28B H35C 2.5396 no .
H28B H45A 3.5556 no .
H28C H35B 2.5419 no .
H28C H35C 3.0255 no .
H28C H45A 2.9643 no .
H28C H45B 2.6141 no .
H29 H36 2.3339 no .
H30A H34A 3.4878 no .
H30A H34C 3.0497 no .
H30A H39 2.8099 no .
H30B H39 3.2275 no .
H30C H34A 3.1175 no .
H30C H34C 3.4599 no .
H31 H37 2.3272 no .
H31 H46 2.3439 no .
H32 H36 2.3288 no .
H32 H44 2.3308 no .
H33 H38 2.3355 no .
H33 H42 2.3391 no .
H34B H37 2.8115 no .
H34C H37 2.7869 no .
H35A H45A 3.5717 no .
H35A H45B 2.9088 no .
H35A H45C 2.5017 no .
H35B H45B 2.5570 no .
H35B H45C 3.0702 no .
H35C H45B 3.5993 no .
H35C H45C 3.5812 no .
H39 H47 2.3223 no .
H40A H41A 2.5698 no .
H40A H41B 2.9657 no .
H40B H41B 3.5745 no .
H40C H41A 3.0297 no .
H40C H41B 2.5014 no .
H40C H41C 3.5799 no .
H46 H47 2.3461 no .
S1 H10 3.4424 no .
S1 H35B 3.5968 no 1_655
S2 H9 3.4111 no .
S2 H38 3.4646 no 2_557
O5 H22B 3.3846 no 2_646
O5 H35A 3.5823 no 1_655
O5 H35B 2.9065 no 1_655
O5 H42 2.7099 no 1_655
O5 H45B 2.9778 no 1_655
O6 H25 3.1735 no 2_557
O6 H32 2.8266 no 2_556
O6 H38 2.9659 no 2_557
O6 H44 2.5200 no 2_556
O7 H9 2.1548 no .
O7 H20 2.7859 no .
O7 H34B 2.6521 no .
O7 H37 2.7193 no .
O7 H38 3.0226 no 2_557
O8 H10 2.1605 no .
O8 H15 3.2857 no .
O8 H16 2.7854 no .
O8 H21A 2.5859 no .
C15 H32 3.5757 no 2_556
C15 H37 3.5704 no .
C16 H18 3.2515 no 2_646
C16 H23C 3.4475 no .
C16 H30C 2.8360 no 1_554
C17 H30C 3.1087 no 1_554
C17 H34A 3.5563 no 1_554
C18 H16 3.4233 no 2_656
C18 H21C 3.4165 no 2_656
C18 H30A 3.5538 no 2_657
C18 H30B 3.3833 no 2_657
C18 H30C 3.5041 no 2_657
C18 H32 3.4169 no 2_556
C18 H40A 3.4781 no 2_656
C18 H40B 2.9295 no 2_656
C19 H32 3.3036 no 2_556
C19 H40A 3.4575 no 2_656
C20 H35A 3.4508 no .
C20 H39 3.4801 no 1_455
C20 H45C 3.1665 no .
C20 H47 3.5987 no 1_455
C21 H18 3.2991 no 2_646
C21 H24 3.3645 no 2_646
C21 H28C 2.9206 no 1_655
C21 H40C 3.3660 no 2_656
C22 H23B 3.2933 no 2_556
C22 H33 3.5052 no 2_556
C22 H34C 3.5179 no 1_554
C22 H40A 3.1963 no 2_656
C22 H41A 3.5937 no 2_656
C22 H42 3.5121 no 2_556
C23 H22C 3.1019 no 2_546
C23 H26 3.5549 no 2_546
C23 H45A 3.4020 no .
C23 H45C 3.0382 no .
C24 H21A 3.5224 no 2_656
C24 H32 3.1227 no 2_556
C24 H40A 3.0968 no 2_656
C24 H40B 3.1233 no 2_656
C24 H45B 3.0670 no 2_556
C25 H32 3.3921 no 1_556
C25 H46 3.0369 no 2_647
C26 H32 3.0595 no 2_556
C26 H40A 3.0786 no 2_656
C26 H44 3.3623 no 2_556
C26 H45A 3.5504 no 2_556
C26 H45B 3.1457 no 2_556
C27 H35A 3.5636 no 1_655
C27 H35B 3.4223 no 1_655
C28 H21B 3.1481 no 1_455
C28 H40C 2.9853 no 2_556
C29 H30C 3.4845 no 1_554
C29 H34A 2.8700 no 1_554
C30 H18 2.9698 no 2_647
C30 H43 3.5140 no 2_647
C31 H33 3.2743 no 2_557
C31 H35A 3.3947 no 1_655
C31 H35B 3.3261 no 1_655
C31 H35C 3.0612 no 1_655
C31 H43 3.2210 no .
C32 H24 3.5259 no 2_546
C32 H25 3.4476 no 1_554
C32 H26 3.4870 no 2_546
C32 H30C 3.3606 no 1_554
C33 H22A 3.4104 no 2_546
C33 H22C 3.5315 no 2_546
C33 H34C 3.2066 no 2_547
C33 H39 3.4248 no 1_455
C34 H22A 3.3453 no 1_556
C34 H33 3.4277 no 2_557
C34 H38 3.2262 no 2_557
C34 H47 3.3303 no 1_455
C35 H20 3.5903 no .
C35 H43 3.3147 no 1_455
C36 H30C 3.5986 no 1_554
C36 H34A 3.1862 no 1_554
C36 H47 3.2996 no 1_454
C37 H15 3.4199 no .
C37 H33 3.5328 no 2_557
C37 H35B 3.1919 no 1_655
C37 H35C 3.5911 no 1_655
C38 H32 3.4494 no 1_556
C38 H34B 3.2471 no 2_547
C38 H34C 3.4058 no 2_547
C38 H46 3.5313 no 2_647
C39 H35A 3.2504 no 1_655
C39 H36 3.5191 no 1_656
C39 H42 3.4018 no 1_655
C40 H21B 3.0690 no 2_646
C40 H22B 3.2990 no 2_646
C40 H28B 3.2529 no 2_546
C41 H46 3.0345 no 2_647
C42 H22C 3.4501 no 2_546
C42 H39 3.0236 no 1_455
C42 H45C 3.4017 no .
C43 H28B 3.4627 no 1_655
C43 H30B 3.3466 no 2_657
C43 H31 3.2629 no .
C43 H35C 3.3377 no 1_655
C43 H40B 3.3501 no 2_656
C44 H23C 3.5233 no .
C44 H26 3.3071 no 2_546
C44 H30C 2.9769 no 1_554
C45 H20 3.4143 no .
C45 H23A 3.3471 no .
C45 H23C 3.0334 no .
C45 H24 3.1811 no 2_546
C45 H26 3.0873 no 2_546
C46 H25 3.5191 no 2_657
C46 H35A 3.0745 no 1_655
C46 H35C 3.1218 no 1_655
C46 H41A 3.4661 no 2_657
C46 H41B 3.2451 no 2_657
C46 H41C 3.1479 no 2_657
C47 H35A 2.9859 no 1_655
C47 H36 3.2485 no 1_656
C47 H41B 3.4562 no 2_657
H9 S2 3.4111 no .
H9 O7 2.1548 no .
H9 H10 3.3344 no .
H9 H45C 2.9343 no .
H10 S1 3.4424 no .
H10 O8 2.1605 no .
H10 H9 3.3344 no .
H10 H23C 3.3899 no .
H11 H42 3.4236 no 1_655
H13 H23B 2.8873 no 2_556
H13 H23C 3.5597 no 2_556
H13 H44 3.0568 no 2_556
H15 O8 3.2857 no .
H15 C37 3.4199 no .
H15 H28C 3.4275 no 1_655
H15 H31 3.4905 no .
H15 H35B 2.9482 no 1_655
H15 H35C 3.4416 no 1_655
H15 H37 2.9206 no .
H16 O8 2.7854 no .
H16 C18 3.4233 no 2_646
H16 H18 2.7305 no 2_646
H16 H23C 3.0127 no .
H16 H30C 3.1558 no 1_554
H16 H40B 2.8604 no .
H18 C16 3.2515 no 2_656
H18 C21 3.2991 no 2_656
H18 C30 2.9698 no 2_657
H18 H16 2.7305 no 2_656
H18 H21A 3.0460 no 2_656
H18 H21C 2.6858 no 2_656
H18 H30A 2.8343 no 2_657
H18 H30B 2.8829 no 2_657
H18 H30C 2.6865 no 2_657
H18 H40B 3.0819 no 2_656
H20 O7 2.7859 no .
H20 C35 3.5903 no .
H20 C45 3.4143 no .
H20 H35A 2.7159 no .
H20 H45C 2.5049 no .
H20 H47 3.4521 no 1_455
H21A O8 2.5859 no .
H21A C24 3.5224 no 2_646
H21A H18 3.0460 no 2_646
H21A H24 2.8591 no 2_646
H21A H28C 2.7852 no 1_655
H21B C28 3.1481 no 1_655
H21B C40 3.0690 no 2_656
H21B H28A 3.4984 no 1_655
H21B H28B 3.2490 no 1_655
H21B H28C 2.3311 no 1_655
H21B H40A 2.8338 no 2_656
H21B H40B 3.5851 no 2_656
H21B H40C 2.4574 no 2_656
H21C C18 3.4165 no 2_646
H21C H18 2.6858 no 2_646
H21C H24 3.0987 no 2_646
H21C H28C 3.2328 no 1_655
H21C H30A 2.9851 no 1_554
H21C H30C 3.3499 no 1_554
H21C H40C 3.5542 no 2_656
H22A C33 3.4104 no 2_556
H22A C34 3.3453 no 1_554
H22A H33 2.9034 no 2_556
H22A H34A 3.1497 no 1_554
H22A H34C 2.6723 no 1_554
H22A H40A 3.4221 no 2_656
H22A H41A 3.1419 no 2_656
H22A H42 3.5151 no 2_556
H22B O5 3.3846 no 2_656
H22B C40 3.2990 no 2_656
H22B H23B 3.5472 no 2_556
H22B H40A 2.3627 no 2_656
H22B H40C 3.5727 no 2_656
H22B H41A 3.1226 no 2_656
H22B H42 3.1461 no 2_556
H22C C23 3.1019 no 2_556
H22C C33 3.5315 no 2_556
H22C C42 3.4501 no 2_556
H22C H23A 2.9404 no 2_556
H22C H23B 2.4339 no 2_556
H22C H23C 3.5859 no 2_556
H22C H33 3.4488 no 2_556
H22C H34A 3.4730 no 1_554
H22C H34C 3.5769 no 1_554
H22C H42 3.3040 no 2_556
H23A C45 3.3471 no .
H23A H22C 2.9404 no 2_546
H23A H45A 3.3788 no .
H23A H45C 2.5591 no .
H23B C22 3.2933 no 2_546
H23B H13 2.8873 no 2_546
H23B H22B 3.5472 no 2_546
H23B H22C 2.4339 no 2_546
H23B H26 3.2782 no 2_546
H23B H28A 3.5165 no 2_546
H23B H29 2.9706 no 2_546
H23C C16 3.4475 no .
H23C C44 3.5233 no .
H23C C45 3.0334 no .
H23C H10 3.3899 no .
H23C H13 3.5597 no 2_546
H23C H16 3.0127 no .
H23C H22C 3.5859 no 2_546
H23C H26 3.0939 no 2_546
H23C H44 3.1733 no .
H23C H45A 2.6004 no .
H23C H45B 3.4684 no .
H23C H45C 2.6452 no .
H24 C21 3.3645 no 2_656
H24 C32 3.5259 no 2_556
H24 C45 3.1811 no 2_556
H24 H21A 2.8591 no 2_656
H24 H21C 3.0987 no 2_656
H24 H28C 2.9902 no 2_556
H24 H32 3.4994 no 2_556
H24 H40A 3.3895 no 2_656
H24 H40B 3.3837 no 2_656
H24 H45A 3.1390 no 2_556
H24 H45B 2.4294 no 2_556
H25 O6 3.1735 no 2_547
H25 C32 3.4476 no 1_556
H25 C46 3.5191 no 2_647
H25 H32 3.2966 no 1_556
H25 H35C 3.3607 no 2_547
H25 H46 2.7650 no 2_647
H26 C23 3.5549 no 2_556
H26 C32 3.4870 no 2_556
H26 C44 3.3071 no 2_556
H26 C45 3.0873 no 2_556
H26 H23B 3.2782 no 2_556
H26 H23C 3.0939 no 2_556
H26 H32 3.4067 no 2_556
H26 H40A 3.3586 no 2_656
H26 H44 3.0790 no 2_556
H26 H45A 2.8587 no 2_556
H26 H45B 2.5893 no 2_556
H26 H45C 3.3555 no 2_556
H28A H21B 3.4984 no 1_455
H28A H23B 3.5165 no 2_556
H28A H40C 2.9994 no 2_556
H28B C40 3.2529 no 2_556
H28B C43 3.4627 no 1_455
H28B H21B 3.2490 no 1_455
H28B H40B 3.0668 no 2_556
H28B H40C 2.5682 no 2_556
H28B H43 3.1840 no 1_455
H28B H44 3.1309 no 2_556
H28C C21 2.9206 no 1_455
H28C H15 3.4275 no 1_455
H28C H21A 2.7852 no 1_455
H28C H21B 2.3311 no 1_455
H28C H21C 3.2328 no 1_455
H28C H24 2.9902 no 2_546
H28C H40C 2.8942 no 2_556
H29 H23B 2.9706 no 2_556
H29 H34A 2.7359 no 1_554
H29 H41B 3.0900 no 2_556
H29 H47 3.3026 no 1_454
H30A C18 3.5538 no 2_647
H30A H18 2.8343 no 2_647
H30A H21C 2.9851 no 1_556
H30B C18 3.3833 no 2_647
H30B C43 3.3466 no 2_647
H30B H18 2.8829 no 2_647
H30B H31 2.9060 no 2_647
H30B H43 2.8032 no 2_647
H30B H46 3.5273 no 2_647
H30C C16 2.8360 no 1_556
H30C C17 3.1087 no 1_556
H30C C18 3.5041 no 2_647
H30C C29 3.4845 no 1_556
H30C C32 3.3606 no 1_556
H30C C36 3.5986 no 1_556
H30C C44 2.9769 no 1_556
H30C H16 3.1558 no 1_556
H30C H18 2.6865 no 2_647
H30C H21C 3.3499 no 1_556
H30C H43 3.4407 no 2_647
H30C H44 3.3581 no 1_556
H31 C43 3.2629 no .
H31 H15 3.4905 no .
H31 H30B 2.9060 no 2_657
H31 H33 2.9835 no 2_557
H31 H35C 3.1993 no 1_655
H31 H43 2.6441 no .
H32 O6 2.8266 no 2_546
H32 C15 3.5757 no 2_546
H32 C18 3.4169 no 2_546
H32 C19 3.3036 no 2_546
H32 C24 3.1227 no 2_546
H32 C25 3.3921 no 1_554
H32 C26 3.0595 no 2_546
H32 C38 3.4494 no 1_554
H32 H24 3.4994 no 2_546
H32 H25 3.2966 no 1_554
H32 H26 3.4067 no 2_546
H32 H38 3.3970 no 1_554
H33 C22 3.5052 no 2_546
H33 C31 3.2743 no 2_547
H33 C34 3.4277 no 2_547
H33 C37 3.5328 no 2_547
H33 H22A 2.9034 no 2_546
H33 H22C 3.4488 no 2_546
H33 H31 2.9835 no 2_547
H33 H34B 3.4655 no 2_547
H33 H34C 2.6500 no 2_547
H33 H37 3.4471 no 2_547
H33 H41A 3.2674 no 1_455
H34A C17 3.5563 no 1_556
H34A C29 2.8700 no 1_556
H34A C36 3.1862 no 1_556
H34A H22A 3.1497 no 1_556
H34A H22C 3.4730 no 1_556
H34A H29 2.7359 no 1_556
H34A H36 3.2698 no 1_556
H34A H47 2.7095 no 1_455
H34B O7 2.6521 no .
H34B C38 3.2471 no 2_557
H34B H33 3.4655 no 2_557
H34B H35A 3.5670 no .
H34B H38 2.6046 no 2_557
H34B H47 3.0808 no 1_455
H34C C22 3.5179 no 1_556
H34C C33 3.2066 no 2_557
H34C C38 3.4058 no 2_557
H34C H22A 2.6723 no 1_556
H34C H22C 3.5769 no 1_556
H34C H33 2.6500 no 2_557
H34C H38 3.0400 no 2_557
H35A O5 3.5823 no 1_455
H35A C20 3.4508 no .
H35A C27 3.5636 no 1_455
H35A C31 3.3947 no 1_455
H35A C39 3.2504 no 1_455
H35A C46 3.0745 no 1_455
H35A C47 2.9859 no 1_455
H35A H20 2.7159 no .
H35A H34B 3.5670 no .
H35A H42 3.3021 no .
H35A H46 3.4546 no 1_455
H35A H47 3.3114 no 1_455
H35B S1 3.5968 no 1_455
H35B O5 2.9065 no 1_455
H35B C27 3.4223 no 1_455
H35B C31 3.3261 no 1_455
H35B C37 3.1919 no 1_455
H35B H15 2.9482 no 1_455
H35B H37 3.4803 no 1_455
H35B H43 3.2623 no 1_455
H35C C31 3.0612 no 1_455
H35C C37 3.5911 no 1_455
H35C C43 3.3377 no 1_455
H35C C46 3.1218 no 1_455
H35C H15 3.4416 no 1_455
H35C H25 3.3607 no 2_557
H35C H31 3.1993 no 1_455
H35C H43 2.5449 no 1_455
H35C H46 3.2991 no 1_455
H36 C39 3.5191 no 1_454
H36 C47 3.2485 no 1_454
H36 H34A 3.2698 no 1_554
H36 H39 3.1413 no 1_454
H36 H47 2.6120 no 1_454
H37 O7 2.7193 no .
H37 C15 3.5704 no .
H37 H15 2.9206 no .
H37 H33 3.4471 no 2_557
H37 H35B 3.4803 no 1_655
H37 H38 3.0743 no 2_557
H38 S2 3.4646 no 2_547
H38 O6 2.9659 no 2_547
H38 O7 3.0226 no 2_547
H38 C34 3.2262 no 2_547
H38 H32 3.3970 no 1_556
H38 H34B 2.6046 no 2_547
H38 H34C 3.0400 no 2_547
H38 H37 3.0743 no 2_547
H39 C20 3.4801 no 1_655
H39 C33 3.4248 no 1_655
H39 C42 3.0236 no 1_655
H39 H36 3.1413 no 1_656
H39 H42 2.9796 no 1_655
H40A C18 3.4781 no 2_646
H40A C19 3.4575 no 2_646
H40A C22 3.1963 no 2_646
H40A C24 3.0968 no 2_646
H40A C26 3.0786 no 2_646
H40A H21B 2.8338 no 2_646
H40A H22A 3.4221 no 2_646
H40A H22B 2.3627 no 2_646
H40A H24 3.3895 no 2_646
H40A H26 3.3586 no 2_646
H40B C18 2.9295 no 2_646
H40B C24 3.1233 no 2_646
H40B C43 3.3501 no 2_646
H40B H16 2.8604 no .
H40B H18 3.0819 no 2_646
H40B H21B 3.5851 no 2_646
H40B H24 3.3837 no 2_646
H40B H28B 3.0668 no 2_546
H40B H44 3.3076 no .
H40C C21 3.3660 no 2_646
H40C C28 2.9853 no 2_546
H40C H21B 2.4574 no 2_646
H40C H21C 3.5542 no 2_646
H40C H22B 3.5727 no 2_646
H40C H28A 2.9994 no 2_546
H40C H28B 2.5682 no 2_546
H40C H28C 2.8942 no 2_546
H41A C22 3.5937 no 2_646
H41A C46 3.4661 no 2_647
H41A H22A 3.1419 no 2_646
H41A H22B 3.1226 no 2_646
H41A H33 3.2674 no 1_655
H41A H42 3.4875 no 1_655
H41A H46 3.2048 no 2_647
H41B C46 3.2451 no 2_647
H41B C47 3.4562 no 2_647
H41B H29 3.0900 no 2_546
H41B H46 2.9398 no 2_647
H41B H47 3.3227 no 2_647
H41C C46 3.1479 no 2_647
H41C H46 2.4901 no 2_647
H42 O5 2.7099 no 1_455
H42 C22 3.5121 no 2_546
H42 C39 3.4018 no 1_455
H42 H11 3.4236 no 1_455
H42 H22A 3.5151 no 2_546
H42 H22B 3.1461 no 2_546
H42 H22C 3.3040 no 2_546
H42 H35A 3.3021 no .
H42 H39 2.9796 no 1_455
H42 H41A 3.4875 no 1_455
H42 H45B 3.3904 no .
H42 H45C 2.9838 no .
H43 C30 3.5140 no 2_657
H43 C31 3.2210 no .
H43 C35 3.3147 no 1_655
H43 H28B 3.1840 no 1_655
H43 H30B 2.8032 no 2_657
H43 H30C 3.4407 no 2_657
H43 H31 2.6441 no .
H43 H35B 3.2623 no 1_655
H43 H35C 2.5449 no 1_655
H44 O6 2.5199 no 2_546
H44 C26 3.3623 no 2_546
H44 H13 3.0568 no 2_546
H44 H23C 3.1733 no .
H44 H26 3.0790 no 2_546
H44 H28B 3.1309 no 2_546
H44 H30C 3.3581 no 1_554
H44 H40B 3.3076 no .
H45A C23 3.4020 no .
H45A C26 3.5504 no 2_546
H45A H23A 3.3788 no .
H45A H23C 2.6004 no .
H45A H24 3.1390 no 2_546
H45A H26 2.8587 no 2_546
H45B O5 2.9778 no 1_455
H45B C24 3.0670 no 2_546
H45B C26 3.1457 no 2_546
H45B H23C 3.4684 no .
H45B H24 2.4294 no 2_546
H45B H26 2.5893 no 2_546
H45B H42 3.3904 no .
H45C C20 3.1665 no .
H45C C23 3.0382 no .
H45C C42 3.4017 no .
H45C H9 2.9343 no .
H45C H20 2.5049 no .
H45C H23A 2.5591 no .
H45C H23C 2.6452 no .
H45C H26 3.3555 no 2_546
H45C H42 2.9838 no .
H46 C25 3.0369 no 2_657
H46 C38 3.5313 no 2_657
H46 C41 3.0345 no 2_657
H46 H25 2.7650 no 2_657
H46 H30B 3.5273 no 2_657
H46 H35A 3.4546 no 1_655
H46 H35C 3.2991 no 1_655
H46 H41A 3.2048 no 2_657
H46 H41B 2.9398 no 2_657
H46 H41C 2.4901 no 2_657
H47 C20 3.5987 no 1_655
H47 C34 3.3303 no 1_655
H47 C36 3.2996 no 1_656
H47 H20 3.4521 no 1_655
H47 H29 3.3026 no 1_656
H47 H34A 2.7095 no 1_655
H47 H34B 3.0808 no 1_655
H47 H35A 3.3114 no 1_655
H47 H36 2.6120 no 1_656
H47 H41B 3.3227 no 2_657

loop_
_geom_torsion_atom_site_label_1
_geom_torsion_atom_site_label_2
_geom_torsion_atom_site_label_3
_geom_torsion_atom_site_label_4
_geom_torsion
_geom_torsion_publ_flag
O5 S1 N9 C11 -13.74(12) no
O5 S1 C12 C23 178.14(8) no
O5 S1 C12 C40 -63.11(9) no
O5 S1 C12 C41 57.34(10) no
O8 S1 N9 C11 -144.08(9) no
O8 S1 C12 C23 -52.98(10) no
O8 S1 C12 C40 65.77(9) no
O8 S1 C12 C41 -173.78(8) no
N9 S1 C12 C23 60.90(9) no
N9 S1 C12 C40 179.65(7) no
N9 S1 C12 C41 -59.90(10) no
C12 S1 N9 C11 101.95(10) no
O6 S2 N10 C13 -13.18(10) no
O6 S2 C48 C28 56.17(10) no
O6 S2 C48 C35 -63.27(9) no
O6 S2 C48 C45 177.35(7) no
O7 S2 N10 C13 -142.42(8) no
O7 S2 C48 C28 -175.44(7) no
O7 S2 C48 C35 65.12(9) no
O7 S2 C48 C45 -54.27(9) no
N10 S2 C48 C28 -60.67(9) no
N10 S2 C48 C35 179.89(7) no
N10 S2 C48 C45 60.51(9) no
C48 S2 N10 C13 103.10(9) no
C11 Si3 C14 C20 -72.80(12) no
C11 Si3 C14 C25 113.44(11) no
C14 Si3 C11 N9 41.87(11) no
C14 Si3 C11 C27 169.27(7) no
C30 Si3 C11 N9 162.59(9) no
C30 Si3 C11 C27 -70.02(10) no
C34 Si3 C11 N9 -77.77(10) no
C34 Si3 C11 C27 49.63(10) no
C30 Si3 C14 C20 169.18(10) no
C30 Si3 C14 C25 -4.57(14) no
C34 Si3 C14 C20 47.92(12) no
C34 Si3 C14 C25 -125.83(11) no
C13 Si4 C17 C16 -92.65(11) no
C13 Si4 C17 C29 90.37(11) no
C17 Si4 C13 N10 46.76(9) no
C17 Si4 C13 C19 173.47(7) no
C21 Si4 C13 N10 -72.38(9) no
C21 Si4 C13 C19 54.33(9) no
C22 Si4 C13 N10 167.22(8) no
C22 Si4 C13 C19 -66.07(9) no
C21 Si4 C17 C16 25.85(12) no
C21 Si4 C17 C29 -151.13(10) no
C22 Si4 C17 C16 147.47(10) no
C22 Si4 C17 C29 -29.52(13) no
S1 N9 C11 Si3 -156.60(8) no
S1 N9 C11 C27 78.83(14) no
S2 N10 C13 Si4 -158.15(7) no
S2 N10 C13 C19 76.46(13) no
Si3 C11 C27 C37 -83.17(13) no
Si3 C11 C27 C39 92.51(13) no
N9 C11 C27 C37 42.52(18) no
N9 C11 C27 C39 -141.80(12) no
Si4 C13 C19 C15 -92.58(12) no
Si4 C13 C19 C26 85.37(12) no
N10 C13 C19 C15 31.50(17) no
N10 C13 C19 C26 -150.54(11) no
Si3 C14 C20 C42 -175.18(9) no
Si3 C14 C25 C38 174.55(10) no
C20 C14 C25 C38 0.6(2) no
C25 C14 C20 C42 -1.1(2) no
C19 C15 C43 C18 -0.2(2) no
C43 C15 C19 C13 178.56(12) no
C43 C15 C19 C26 0.6(2) no
C17 C16 C44 C32 -0.8(2) no
C44 C16 C17 Si4 -175.33(13) no
C44 C16 C17 C29 1.8(2) no
Si4 C17 C29 C36 175.67(10) no
C16 C17 C29 C36 -1.4(2) no
C24 C18 C43 C15 -0.2(2) no
C43 C18 C24 C26 0.2(2) no
C13 C19 C26 C24 -178.61(11) no
C15 C19 C26 C24 -0.6(2) no
C14 C20 C42 C33 1.0(2) no
C18 C24 C26 C19 0.2(2) no
C14 C25 C38 C33 0.0(2) no
C11 C27 C37 C31 175.54(12) no
C11 C27 C39 C47 -176.22(12) no
C37 C27 C39 C47 -0.4(2) no
C39 C27 C37 C31 -0.2(2) no
C17 C29 C36 C32 0.0(2) no
C37 C31 C46 C47 0.0(3) no
C46 C31 C37 C27 0.4(3) no
C36 C32 C44 C16 -0.6(3) no
C44 C32 C36 C29 1.0(3) no
C38 C33 C42 C20 -0.3(2) no
C42 C33 C38 C25 -0.2(3) no
C27 C39 C47 C46 0.9(2) no
C31 C46 C47 C39 -0.7(3) no
